data_7028847
loop_
_publ_author_name
'Bhattacharya, Biswajit'
'Haldar, Ritesh'
'Dey, Rajdip'
'Maji, Tapas Kumar'
'Ghoshal, Debajyoti'

_publ_section_title
;
 Porous coordination polymers based on functionalized Schiff base linkers:
 enhanced CO2 uptake by pore surface modification.
;
_journal_issue 5
_journal_name_full 'Dalton transactions (Cambridge, England : 2003)'
_journal_page_first 2272
_journal_page_last 2282
_journal_paper_doi 10.1039/c3dt52266k
_journal_volume 43
_journal_year 2014
_chemical_formula_sum 'C12 H13 Cu N2 O5'
_chemical_formula_weight 328.78
_chemical_name_systematic
;
 ?
;
_space_group_IT_number 15
_symmetry_cell_setting monoclinic
_symmetry_space_group_name_Hall '-C 2yc'
_symmetry_space_group_name_H-M 'C 1 2/c 1'
_atom_sites_solution_hydrogens geom
_audit_creation_method SHELXL-97
_cell_angle_alpha 90
_cell_angle_beta 91.660(5)
_cell_angle_gamma 90
_cell_formula_units_Z 8
_cell_length_a 28.642(2)
_cell_length_b 13.1862(11)
_cell_length_c 8.5395(6)
_cell_measurement_reflns_used 250
_cell_measurement_temperature 298(2)
_cell_measurement_theta_max 26.5
_cell_measurement_theta_min 2.6
_cell_volume 3223.8(4)
_computing_cell_refinement 'SMART APEX II'
_computing_data_collection 'SMART APEX II (Bruker,2010)'
_computing_data_reduction 'SAINT (Bruker,2000)'
_computing_molecular_graphics 'Ortep-3v2 for windows (Farrugia, 1997)'
_computing_publication_material 'PLATON (Spek, 2008)'
_computing_structure_refinement 'SHELXL-97 (Sheldrick, 2008)'
_computing_structure_solution 'SHELXS-97 (Sheldrick, 2008)'
_diffrn_ambient_temperature 298(2)
_diffrn_measured_fraction_theta_full 0.991
_diffrn_measured_fraction_theta_max 0.991
_diffrn_measurement_device_type 'CCD area detector'
_diffrn_measurement_method 'phi and omega scans'
_diffrn_radiation_monochromator graphite
_diffrn_radiation_type MoK\a
_diffrn_radiation_wavelength 0.71073
_diffrn_reflns_av_R_equivalents 0.0417
_diffrn_reflns_av_unetI/netI 0.0391
_diffrn_reflns_limit_h_max 35
_diffrn_reflns_limit_h_min -35
_diffrn_reflns_limit_k_max 16
_diffrn_reflns_limit_k_min -13
_diffrn_reflns_limit_l_max 10
_diffrn_reflns_limit_l_min -10
_diffrn_reflns_number 13405
_diffrn_reflns_theta_full 26.48
_diffrn_reflns_theta_max 26.48
_diffrn_reflns_theta_min 2.63
_diffrn_source 'fine-focus sealed tube'
_exptl_absorpt_coefficient_mu 1.372
_exptl_absorpt_correction_T_max 0.9683
_exptl_absorpt_correction_T_min 0.8567
_exptl_absorpt_correction_type multi-scan
_exptl_absorpt_process_details
;
'XPREP' - A PROGRAM DATA PREPARATION & RECIPROCAL 
SPACE EXPLORATION,
Bruker Analytical X-ray Systems, 1997
;
_exptl_crystal_colour Green
_exptl_crystal_density_diffrn 1.355
_exptl_crystal_density_method 'not measured'
_exptl_crystal_description Block
_exptl_crystal_F_000 1344
_exptl_crystal_size_max 0.20
_exptl_crystal_size_mid 0.10
_exptl_crystal_size_min 0.10
_refine_diff_density_max 1.548
_refine_diff_density_min -0.444
_refine_diff_density_rms 0.148
_refine_ls_extinction_method none
_refine_ls_goodness_of_fit_ref 1.296
_refine_ls_hydrogen_treatment noref
_refine_ls_matrix_type full
_refine_ls_number_parameters 184
_refine_ls_number_reflns 3321
_refine_ls_number_restraints 0
_refine_ls_restrained_S_all 1.296
_refine_ls_R_factor_all 0.0599
_refine_ls_R_factor_gt 0.0515
_refine_ls_shift/su_max 0.000
_refine_ls_shift/su_mean 0.000
_refine_ls_structure_factor_coef Fsqd
_refine_ls_weighting_details 'w=1/[\s^2^(Fo^2^)+(0.0844P)^2^+12.6846P] where P=(Fo^2^+2Fc^2^)/3'
_refine_ls_weighting_scheme calc
_refine_ls_wR_factor_gt 0.1713
_refine_ls_wR_factor_ref 0.1765
_reflns_number_gt 2818
_reflns_number_total 3321
_reflns_threshold_expression >2\s(I)
_cod_data_source_file c3dt52266k.txt
_cod_data_source_block DG1
_cod_depositor_comments
;
The following automatic conversions were performed:

'_symmetry_cell_setting' value 'Monoclinic' changed to 'monoclinic'
according to
/usr/data/users/saulius/automatic-downloads/current/RSC/lib/dictionaries/cif_core.dic
dictionary named 'cif_core.dic' version 2.4.2 from 2011-04-26.

Automatic conversion script
Id: cif_fix_values 2281 2013-09-26 08:29:07Z andrius 
;
_cod_original_sg_symbol_H-M C2/c
_cod_database_code 7028847

loop_
_space_group_symop_operation_xyz
'x, y, z'
'-x, y, -z+1/2'
'x+1/2, y+1/2, z'
'-x+1/2, y+1/2, -z+1/2'
'-x, -y, -z'
'x, -y, z-1/2'
'-x+1/2, -y+1/2, -z'
'x+1/2, -y+1/2, z-1/2'

loop_
_atom_site_label
_atom_site_type_symbol
_atom_site_fract_x
_atom_site_fract_y
_atom_site_fract_z
_atom_site_U_iso_or_equiv
_atom_site_adp_type
_atom_site_occupancy
_atom_site_site_symmetry_order
_atom_site_calc_flag
_atom_site_refinement_flags_posn
_atom_site_refinement_flags_adp
_atom_site_refinement_flags_occupancy
C1 C 0.34606(16) -0.0262(4) 0.3393(6) 0.0241(10) Uani 1 1 d . . .
H1 H 0.3233 0.0099 0.3914 0.029 Uiso 1 1 calc R U .
C2 C 0.38013(16) 0.0272(4) 0.2630(6) 0.0256(10) Uani 1 1 d . . .
H2 H 0.3800 0.0977 0.2639 0.031 Uiso 1 1 calc R U .
C3 C 0.41442(15) -0.0247(4) 0.1852(5) 0.0216(9) Uani 1 1 d . . .
C4 C 0.41183(18) -0.1292(4) 0.1841(6) 0.0307(11) Uani 1 1 d . . .
H4 H 0.4339 -0.1672 0.1318 0.037 Uiso 1 1 calc R U .
C5 C 0.37645(18) -0.1769(4) 0.2610(6) 0.0288(11) Uani 1 1 d . . .
H5 H 0.3748 -0.2473 0.2569 0.035 Uiso 1 1 calc R U .
C6 C 0.45244(15) 0.0304(4) 0.1032(5) 0.0235(10) Uani 1 1 d . . .
C7 C 0.45207(18) 0.1425(4) 0.1080(7) 0.0375(13) Uani 1 1 d . . .
H8A H 0.4781 0.1682 0.0518 0.056 Uiso 1 1 calc R U .
H8B H 0.4544 0.1649 0.2149 0.056 Uiso 1 1 calc R U .
H8C H 0.4235 0.1671 0.0605 0.056 Uiso 1 1 calc R U .
C8 C 0.21016(15) -0.2346(3) 0.2318(5) 0.0149(8) Uani 1 1 d . . .
C9 C 0.18721(16) -0.2111(3) 0.0744(5) 0.0174(9) Uani 1 1 d . . .
H12A H 0.1536 -0.2089 0.0853 0.021 Uiso 1 1 calc R U .
H12B H 0.1942 -0.2651 0.0015 0.021 Uiso 1 1 calc R U .
C10 C 0.20374(16) -0.1099(3) 0.0076(5) 0.0183(9) Uani 1 1 d . . .
H13A H 0.2369 -0.1140 -0.0118 0.022 Uiso 1 1 calc R U .
H13B H 0.1875 -0.0973 -0.0917 0.022 Uiso 1 1 calc R U .
C11 C 0.19484(16) -0.0217(3) 0.1196(5) 0.0196(9) Uani 1 1 d . . .
H14A H 0.1614 -0.0150 0.1312 0.024 Uiso 1 1 calc R U .
H14B H 0.2084 -0.0386 0.2216 0.024 Uiso 1 1 calc R U .
C12 C 0.21414(14) 0.0803(3) 0.0696(5) 0.0159(8) Uani 1 1 d . . .
N1 N 0.34433(12) -0.1269(3) 0.3416(4) 0.0172(7) Uani 1 1 d . . .
N2 N 0.48203(14) -0.0265(3) 0.0369(5) 0.0290(9) Uani 1 1 d . . .
O1 O 0.18559(11) -0.2781(3) 0.3329(4) 0.0239(7) Uani 1 1 d . . .
O2 O 0.18905(10) 0.1562(2) 0.0902(4) 0.0213(7) Uani 1 1 d . . .
O3 O 0.25200(11) -0.2084(2) 0.2527(4) 0.0201(7) Uani 1 1 d . . .
O4 O 0.25419(11) 0.0812(2) 0.0139(4) 0.0222(7) Uani 1 1 d . . .
Cu1 Cu 0.28809(2) -0.20535(4) 0.45252(5) 0.0131(2) Uani 1 1 d . . .
O1W O 0.0931(6) 0.1037(12) -0.0620(17) 0.105(4) Uiso 0.5 1 d . . P
O2W O 0.4388(12) -0.388(3) 0.041(4) 0.115(10) Uiso 0.25 1 d . . P
O3W O 0.0366(13) 0.120(3) -0.262(4) 0.135(12) Uiso 0.25 1 d . . P

loop_
_atom_site_aniso_label
_atom_site_aniso_U_11
_atom_site_aniso_U_22
_atom_site_aniso_U_33
_atom_site_aniso_U_23
_atom_site_aniso_U_13
_atom_site_aniso_U_12
C1 0.019(2) 0.021(2) 0.033(2) 0.0040(19) 0.0081(18) -0.0018(18)
C2 0.022(2) 0.018(2) 0.036(3) 0.008(2) 0.0064(19) -0.0039(18)
C3 0.019(2) 0.028(3) 0.018(2) 0.0069(18) -0.0004(16) -0.0086(18)
C4 0.032(3) 0.026(3) 0.035(3) -0.002(2) 0.020(2) -0.005(2)
C5 0.032(3) 0.022(2) 0.033(3) 0.000(2) 0.016(2) -0.007(2)
C6 0.018(2) 0.033(3) 0.019(2) 0.0085(19) -0.0008(17) -0.0108(19)
C7 0.028(3) 0.039(3) 0.047(3) 0.011(3) 0.010(2) -0.014(2)
C8 0.021(2) 0.0097(19) 0.0138(19) -0.0021(15) 0.0033(16) 0.0010(16)
C9 0.022(2) 0.014(2) 0.016(2) -0.0005(16) -0.0002(16) -0.0022(16)
C10 0.027(2) 0.014(2) 0.0143(19) 0.0005(16) 0.0032(16) 0.0003(17)
C11 0.028(2) 0.014(2) 0.018(2) 0.0002(17) 0.0088(17) 0.0002(17)
C12 0.023(2) 0.014(2) 0.0110(19) -0.0012(15) 0.0015(16) 0.0006(16)
N1 0.0162(16) 0.0190(19) 0.0166(16) 0.0021(14) 0.0028(13) -0.0044(14)
N2 0.024(2) 0.037(3) 0.027(2) 0.0092(18) 0.0100(17) -0.0123(19)
O1 0.0239(16) 0.0325(19) 0.0153(15) 0.0054(13) 0.0008(13) -0.0115(14)
O2 0.0190(15) 0.0125(15) 0.0328(17) -0.0013(13) 0.0067(13) 0.0007(12)
O3 0.0185(15) 0.0271(18) 0.0148(14) 0.0033(12) 0.0029(11) -0.0042(12)
O4 0.0267(16) 0.0139(16) 0.0267(16) 0.0020(13) 0.0147(13) 0.0023(13)
Cu1 0.0153(3) 0.0114(3) 0.0128(3) 0.00142(18) 0.00379(19) -0.00231(18)

loop_
_atom_type_symbol
_atom_type_description
_atom_type_scat_dispersion_real
_atom_type_scat_dispersion_imag
_atom_type_scat_source
C C 0.0033 0.0016 'International Tables Vol C Tables 4.2.6.8 and 6.1.1.4'
H H 0.0000 0.0000 'International Tables Vol C Tables 4.2.6.8 and 6.1.1.4'
N N 0.0061 0.0033 'International Tables Vol C Tables 4.2.6.8 and 6.1.1.4'
O O 0.0106 0.0060 'International Tables Vol C Tables 4.2.6.8 and 6.1.1.4'
Cu Cu 0.3201 1.2651 'International Tables Vol C Tables 4.2.6.8 and 6.1.1.4'

loop_
_geom_angle_atom_site_label_1
_geom_angle_atom_site_label_2
_geom_angle_atom_site_label_3
_geom_angle
_geom_angle_site_symmetry_1
_geom_angle_site_symmetry_3
N1 C1 C2 122.9(4) . .
C3 C2 C1 119.7(4) . .
C2 C3 C4 117.3(4) . .
C2 C3 C6 121.4(4) . .
C4 C3 C6 121.3(4) . .
C5 C4 C3 119.6(5) . .
N1 C5 C4 123.1(5) . .
N2 C6 C7 127.3(4) . .
N2 C6 C3 115.0(4) . .
C7 C6 C3 117.7(4) . .
O3 C8 O1 125.1(4) . .
O3 C8 C9 117.3(4) . .
O1 C8 C9 117.6(4) . .
C8 C9 C10 112.3(3) . .
C11 C10 C9 111.7(3) . .
C12 C11 C10 115.4(3) . .
O4 C12 O2 125.6(4) . .
O4 C12 C11 117.3(4) . .
O2 C12 C11 117.0(4) . .
C1 N1 C5 117.3(4) . .
C1 N1 Cu1 121.0(3) . .
C5 N1 Cu1 121.5(3) . .
C6 N2 N2 114.2(5) . 5_655
C8 O1 Cu1 118.6(3) . 7_546
C12 O2 Cu1 121.3(3) . 4
C8 O3 Cu1 127.1(3) . .
C12 O4 Cu1 124.7(3) . 6
O3 Cu1 O1 168.25(13) . 7_546
O3 Cu1 O2 89.41(13) . 4_545
O1 Cu1 O2 87.10(14) 7_546 4_545
O3 Cu1 O4 89.84(14) . 6_556
O1 Cu1 O4 91.30(14) 7_546 6_556
O2 Cu1 O4 168.26(13) 4_545 6_556
O3 Cu1 N1 90.53(13) . .
O1 Cu1 N1 101.00(13) 7_546 .
O2 Cu1 N1 96.11(13) 4_545 .
O4 Cu1 N1 95.62(13) 6_556 .
O3 Cu1 Cu1 80.72(9) . 7_546
O1 Cu1 Cu1 87.83(9) 7_546 7_546
O2 Cu1 Cu1 85.73(9) 4_545 7_546
O4 Cu1 Cu1 82.58(9) 6_556 7_546
N1 Cu1 Cu1 171.05(10) . 7_546

loop_
_geom_bond_atom_site_label_1
_geom_bond_atom_site_label_2
_geom_bond_distance
_geom_bond_site_symmetry_2
C1 N1 1.329(6) .
C1 C2 1.382(6) .
C2 C3 1.382(7) .
C3 C4 1.381(7) .
C3 C6 1.499(6) .
C4 C5 1.376(6) .
C5 N1 1.339(6) .
C6 N2 1.277(7) .
C6 C7 1.479(8) .
C8 O3 1.255(5) .
C8 O1 1.266(5) .
C8 C9 1.511(6) .
C9 C10 1.531(6) .
C10 C11 1.532(6) .
C11 C12 1.520(6) .
C12 O4 1.254(5) .
C12 O2 1.248(5) .
N1 Cu1 2.157(3) .
N2 N2 1.408(7) 5_655
O1 Cu1 1.973(3) 7_546
O2 Cu1 1.977(3) 4
O3 Cu1 1.969(3) .
O4 Cu1 1.981(3) 6
Cu1 O1 1.973(3) 7_546
Cu1 O2 1.977(3) 4_545
Cu1 O4 1.981(3) 6_556
Cu1 Cu1 2.6280(9) 7_546
